data_4032696
loop_
_publ_author_name
'Yahata, Kenzo'
'Ye, Ning'
'Iso, Kentaro'
'Naini, Santhosh Reddy'
'Yamashita, Shuji'
'Ai, Yanran'
'Kishi, Yoshito'

_publ_section_title
;
 Unified Synthesis of Right Halves of Halichondrins A-C.
;
_journal_issue 17
_journal_name_full 'The Journal of organic chemistry'
_journal_page_first 8792
_journal_page_last 8807
_journal_paper_doi 10.1021/acs.joc.7b01283
_journal_volume 82
_journal_year 2017
_chemical_absolute_configuration ad
_chemical_formula_sum 'C41 H58 O13'
_chemical_formula_weight 758.87
_space_group_crystal_system orthorhombic
_space_group_IT_number 19
_space_group_name_Hall 'P 2ac 2ab'
_space_group_name_H-M_alt 'P 21 21 21'
_symmetry_space_group_name_Hall 'P 2ac 2ab'
_symmetry_space_group_name_H-M 'P 21 21 21'
_atom_sites_solution_hydrogens geom
_audit_creation_method SHELXL-2014/7
_cell_angle_alpha 90
_cell_angle_beta 90
_cell_angle_gamma 90
_cell_formula_units_Z 4
_cell_length_a 11.03010(10)
_cell_length_b 17.6976(3)
_cell_length_c 19.2949(3)
_cell_measurement_reflns_used 9472
_cell_measurement_temperature 100(2)
_cell_measurement_theta_max 66.5
_cell_measurement_theta_min 2.45
_cell_volume 3766.49(9)
_computing_cell_refinement 'SAINT 8.37A (Bruker-AXS, 2015)'
_computing_data_collection 'APEX3 v2016.1-0 (Bruker-AXS, 2016)'
_computing_data_reduction 'SAINT 8.37A (Bruker-AXS, 2015)'
_computing_molecular_graphics 'Bruker SHELXTL (Sheldrick, 2015)'
_computing_publication_material 'Bruker SHELXTL (Sheldrick, 2015)'
_computing_structure_refinement 'SHELXL-2014 (Sheldrick, 2015)'
_computing_structure_solution 'SHELXT-2014 (Sheldrick, 2015)'
_diffrn_ambient_temperature 100(2)
_diffrn_measured_fraction_theta_full 0.999
_diffrn_measured_fraction_theta_max 0.998
_diffrn_measurement_device_type
;
Bruker D8 goniometer with CCD area detector  
;
_diffrn_measurement_method 'omega and phi scans'
_diffrn_radiation_monochromator graphite
_diffrn_radiation_source 'I\mS microfocus tube'
_diffrn_radiation_type CuK\a
_diffrn_radiation_wavelength 1.54178
_diffrn_reflns_av_R_equivalents 0.0598
_diffrn_reflns_av_unetI/netI 0.0223
_diffrn_reflns_Laue_measured_fraction_full 0.999
_diffrn_reflns_Laue_measured_fraction_max 0.998
_diffrn_reflns_limit_h_max 12
_diffrn_reflns_limit_h_min -13
_diffrn_reflns_limit_k_max 20
_diffrn_reflns_limit_k_min -21
_diffrn_reflns_limit_l_max 22
_diffrn_reflns_limit_l_min -23
_diffrn_reflns_number 93516
_diffrn_reflns_point_group_measured_fraction_full 0.999
_diffrn_reflns_point_group_measured_fraction_max 0.998
_diffrn_reflns_theta_full 66.500
_diffrn_reflns_theta_max 66.747
_diffrn_reflns_theta_min 3.389
_exptl_absorpt_coefficient_mu 0.815
_exptl_absorpt_correction_T_max 0.8637
_exptl_absorpt_correction_T_min 0.8148
_exptl_absorpt_correction_type multi-scan
_exptl_absorpt_process_details sadabs
_exptl_crystal_colour colorless
_exptl_crystal_density_diffrn 1.338
_exptl_crystal_description block
_exptl_crystal_F_000 1632
_exptl_crystal_size_max 0.180
_exptl_crystal_size_mid 0.140
_exptl_crystal_size_min 0.100
_refine_diff_density_max 0.253
_refine_diff_density_min -0.219
_refine_diff_density_rms 0.040
_refine_ls_abs_structure_details
;
 Flack x determined using 2724 quotients [(I+)-(I-)]/[(I+)+(I-)]
 (Parsons, Flack and Wagner, Acta Cryst. B69 (2013) 249-259).
;
_refine_ls_abs_structure_Flack -0.14(10)
_refine_ls_extinction_method none
_refine_ls_goodness_of_fit_ref 1.038
_refine_ls_hydrogen_treatment constr
_refine_ls_matrix_type full
_refine_ls_number_parameters 496
_refine_ls_number_reflns 6651
_refine_ls_number_restraints 2
_refine_ls_restrained_S_all 1.039
_refine_ls_R_factor_all 0.0396
_refine_ls_R_factor_gt 0.0384
_refine_ls_shift/su_max 0.000
_refine_ls_shift/su_mean 0.000
_refine_ls_structure_factor_coef Fsqd
_refine_ls_weighting_details 'w=1/[\s^2^(Fo^2^)+(0.0515P)^2^+2.1418P] where P=(Fo^2^+2Fc^2^)/3'
_refine_ls_weighting_scheme calc
_refine_ls_wR_factor_gt 0.1012
_refine_ls_wR_factor_ref 0.1018
_reflns_Friedel_coverage 0.784
_reflns_Friedel_fraction_full 1.000
_reflns_Friedel_fraction_max 0.998
_reflns_number_gt 6432
_reflns_number_total 6651
_reflns_threshold_expression 'I > 2\s(I)'
_cod_data_source_file jo7b01283_si_002.cif
_cod_data_source_block yk076
_cod_database_code 4032696
_shelx_shelxl_version_number 2014/7
_shelx_space_group_comment
;
The symmetry employed for this shelxl refinement is uniquely defined
by the following loop, which should always be used as a source of
symmetry information in preference to the above space-group names.
They are only intended as comments.
;
_shelx_estimated_absorpt_t_min 0.867
_shelx_estimated_absorpt_t_max 0.923

loop_
_space_group_symop_operation_xyz
'x, y, z'
'-x+1/2, -y, z+1/2'
'x+1/2, -y+1/2, -z'
'-x, y+1/2, -z+1/2'

loop_
_atom_site_label
_atom_site_type_symbol
_atom_site_fract_x
_atom_site_fract_y
_atom_site_fract_z
_atom_site_U_iso_or_equiv
_atom_site_adp_type
_atom_site_occupancy
_atom_site_site_symmetry_order
_atom_site_calc_flag
_atom_site_refinement_flags_posn
_atom_site_refinement_flags_adp
_atom_site_refinement_flags_occupancy
_atom_site_disorder_assembly
_atom_site_disorder_group
O1 O 0.57581(18) 0.58306(11) 0.47220(10) 0.0228(4) Uani 1 1 d . . . . .
O2 O 0.60876(17) 0.69328(11) 0.36864(10) 0.0196(4) Uani 1 1 d . . . . .
O3 O 0.36328(18) 0.73117(11) 0.49395(10) 0.0222(4) Uani 1 1 d . . . . .
O4 O 0.5730(2) 0.64966(13) 0.61778(11) 0.0281(5) Uani 1 1 d . . . . .
O5 O 0.37490(18) 0.57131(11) 0.51408(10) 0.0232(4) Uani 1 1 d . . . . .
O6 O 0.84562(18) 0.71142(12) 0.21202(11) 0.0244(4) Uani 1 1 d . . . . .
O7 O 0.80898(18) 0.80069(12) 0.29230(10) 0.0247(5) Uani 1 1 d . . . . .
O8 O 1.1116(2) 0.79397(14) 0.04527(11) 0.0316(5) Uani 1 1 d . . . . .
O9 O 1.2846(3) 0.67485(16) 0.02120(13) 0.0497(7) Uani 1 1 d . . . . .
H9 H 1.2308 0.6575 0.0476 0.075 Uiso 1 1 calc R U . . .
O10 O 1.15145(19) 0.67610(12) 0.15372(11) 0.0268(5) Uani 1 1 d . . . . .
O11 O 0.94077(19) 0.55279(12) 0.28373(11) 0.0270(5) Uani 1 1 d . . . . .
O12 O 0.5425(2) 0.42765(12) 0.31526(12) 0.0279(5) Uani 1 1 d . . . . .
C1 C 0.6031(3) 0.66003(16) 0.49007(15) 0.0212(6) Uani 1 1 d . . . . .
H1 H 0.6933 0.6653 0.4919 0.025 Uiso 1 1 calc R U . . .
C2 C 0.5563(2) 0.71261(16) 0.43380(14) 0.0191(6) Uani 1 1 d . . . . .
H2 H 0.5800 0.7656 0.4457 0.023 Uiso 1 1 calc R U . . .
C3 C 0.5721(3) 0.74554(17) 0.31566(14) 0.0204(6) Uani 1 1 d . . . . .
H3 H 0.5957 0.7977 0.3303 0.024 Uiso 1 1 calc R U . . .
C4 C 0.4355(3) 0.74315(17) 0.30490(15) 0.0221(6) Uani 1 1 d . . . . .
H4A H 0.4110 0.6924 0.2885 0.027 Uiso 1 1 calc R U . . .
H4B H 0.4117 0.7806 0.2693 0.027 Uiso 1 1 calc R U . . .
C5 C 0.3713(2) 0.76115(16) 0.37357(14) 0.0210(6) Uani 1 1 d . . . . .
H5A H 0.3873 0.8142 0.3869 0.025 Uiso 1 1 calc R U . . .
H5B H 0.2827 0.7546 0.3681 0.025 Uiso 1 1 calc R U . . .
C6 C 0.4181(2) 0.70834(16) 0.42937(14) 0.0186(6) Uani 1 1 d . . . . .
H6 H 0.3931 0.6554 0.4183 0.022 Uiso 1 1 calc R U . . .
C7 C 0.4131(3) 0.70029(17) 0.55522(15) 0.0236(6) Uani 1 1 d . . . . .
H7 H 0.3885 0.7338 0.5945 0.028 Uiso 1 1 calc R U . . .
C8 C 0.5512(3) 0.69329(17) 0.55723(15) 0.0231(6) Uani 1 1 d . . . . .
H8 H 0.5866 0.7448 0.5642 0.028 Uiso 1 1 calc R U . . .
C9 C 0.4813(3) 0.59120(19) 0.62019(16) 0.0285(7) Uani 1 1 d . . . . .
H9A H 0.4546 0.5802 0.6687 0.034 Uiso 1 1 calc R U . . .
C10 C 0.5255(3) 0.52108(19) 0.58334(17) 0.0313(7) Uani 1 1 d . . . . .
H10A H 0.4849 0.4752 0.6014 0.038 Uiso 1 1 calc R U . . .
H10B H 0.6143 0.5152 0.5882 0.038 Uiso 1 1 calc R U . . .
C11 C 0.4901(3) 0.53614(17) 0.50774(17) 0.0254(6) Uani 1 1 d . . . . .
C12 C 0.3752(3) 0.61910(17) 0.57428(15) 0.0244(6) Uani 1 1 d . . . . .
H12 H 0.2959 0.6177 0.5994 0.029 Uiso 1 1 calc R U . . .
C13 C 0.6436(3) 0.72470(16) 0.25139(15) 0.0214(6) Uani 1 1 d . . . . .
H13A H 0.6415 0.6692 0.2451 0.026 Uiso 1 1 calc R U . . .
H13B H 0.6050 0.7481 0.2103 0.026 Uiso 1 1 calc R U . . .
C14 C 0.7742(3) 0.75059(17) 0.25599(14) 0.0205(6) Uani 1 1 d . . . . .
C15 C 0.9704(3) 0.73761(17) 0.20388(15) 0.0227(6) Uani 1 1 d . . . . .
H15 H 0.9944 0.7694 0.2445 0.027 Uiso 1 1 calc R U . . .
C16 C 0.9759(3) 0.78385(19) 0.13787(17) 0.0272(7) Uani 1 1 d . . . . .
H16 H 0.9430 0.7514 0.0998 0.033 Uiso 1 1 calc R U . . .
C17 C 1.1068(3) 0.80244(18) 0.11898(15) 0.0255(6) Uani 1 1 d . . . . .
H17 H 1.1244 0.8562 0.1314 0.031 Uiso 1 1 calc R U . . .
C18 C 1.2288(3) 0.8082(2) 0.01644(17) 0.0331(8) Uani 1 1 d D . . . .
H18 H 1.2570 0.8598 0.0300 0.040 Uiso 0.741(6) 1 calc R U P A 1
H18A H 1.2562 0.8576 0.0360 0.040 Uiso 0.259(6) 1 calc R U P A 2
C19 C 1.3172(3) 0.7491(2) 0.04324(17) 0.0358(8) Uani 1 1 d . . . . .
H19 H 1.3995 0.7610 0.0245 0.043 Uiso 1 1 calc R U . . .
C20 C 1.3225(3) 0.7540(2) 0.12218(17) 0.0308(7) Uani 1 1 d . . . . .
H20A H 1.3720 0.7117 0.1402 0.037 Uiso 1 1 calc R U . . .
H20B H 1.3629 0.8018 0.1356 0.037 Uiso 1 1 calc R U . . .
C21 C 1.1972(3) 0.75113(19) 0.15533(16) 0.0256(6) Uani 1 1 d . . . . .
H21 H 1.2044 0.7675 0.2048 0.031 Uiso 1 1 calc R U . . .
C22 C 1.0502(3) 0.66592(17) 0.20047(16) 0.0249(6) Uani 1 1 d . . . . .
H22 H 0.9991 0.6239 0.1819 0.030 Uiso 1 1 calc R U . . .
C23 C 1.0963(3) 0.64218(18) 0.27119(16) 0.0258(7) Uani 1 1 d . . . . .
H23A H 1.1548 0.6002 0.2657 0.031 Uiso 1 1 calc R U . . .
H23B H 1.1393 0.6851 0.2930 0.031 Uiso 1 1 calc R U . . .
C24 C 0.9936(3) 0.61710(17) 0.31774(16) 0.0246(6) Uani 1 1 d . . . . .
H24 H 0.9316 0.6583 0.3185 0.029 Uiso 1 1 calc R U . . .
C25 C 1.0239(3) 0.59707(17) 0.39203(17) 0.0255(6) Uani 1 1 d . . . . .
C26 C 0.9109(3) 0.57454(19) 0.43131(17) 0.0329(8) Uani 1 1 d . . . . .
H26 H 0.8557 0.6194 0.4322 0.039 Uiso 1 1 calc R U . . .
C27 C 0.8466(3) 0.51202(19) 0.39067(19) 0.0339(8) Uani 1 1 d . . . . .
H27A H 0.8948 0.4650 0.3943 0.041 Uiso 1 1 calc R U . . .
H27B H 0.7666 0.5024 0.4122 0.041 Uiso 1 1 calc R U . . .
C28 C 0.8281(3) 0.53054(19) 0.31450(19) 0.0302(7) Uani 1 1 d . . . . .
H28 H 0.7693 0.5733 0.3106 0.036 Uiso 1 1 calc R U . . .
C29 C 0.7814(3) 0.46362(19) 0.2709(2) 0.0346(8) Uani 1 1 d . . . . .
H29A H 0.8475 0.4465 0.2399 0.041 Uiso 1 1 calc R U . . .
H29B H 0.7618 0.4213 0.3025 0.041 Uiso 1 1 calc R U . . .
C30 C 0.6698(3) 0.48082(19) 0.22687(17) 0.0308(7) Uani 1 1 d . . . . .
H30A H 0.6850 0.5267 0.1988 0.037 Uiso 1 1 calc R U . . .
H30B H 0.6548 0.4383 0.1947 0.037 Uiso 1 1 calc R U . . .
C31 C 0.5594(3) 0.49294(18) 0.27161(17) 0.0274(7) Uani 1 1 d . . . . .
H31 H 0.5730 0.5382 0.3016 0.033 Uiso 1 1 calc R U . . .
C32 C 0.4385(3) 0.50147(19) 0.23476(19) 0.0325(7) Uani 1 1 d . . . . .
C33 C 0.3483(3) 0.45279(19) 0.27272(19) 0.0340(8) Uani 1 1 d . . . . .
H33A H 0.3248 0.4083 0.2447 0.041 Uiso 1 1 calc R U . . .
H33B H 0.2745 0.4818 0.2849 0.041 Uiso 1 1 calc R U . . .
C34 C 0.4183(3) 0.42929(18) 0.33743(17) 0.0279(7) Uani 1 1 d . . . . .
H34 H 0.3926 0.3775 0.3519 0.033 Uiso 1 1 calc R U . . .
C35 C 0.3997(3) 0.48396(18) 0.39700(18) 0.0293(7) Uani 1 1 d . . . . .
H35A H 0.3130 0.4833 0.4102 0.035 Uiso 1 1 calc R U . . .
H35B H 0.4192 0.5356 0.3807 0.035 Uiso 1 1 calc R U . . .
C36 C 0.4757(3) 0.46728(17) 0.46137(17) 0.0289(7) Uani 1 1 d . . . . .
H36A H 0.4367 0.4262 0.4881 0.035 Uiso 1 1 calc R U . . .
H36B H 0.5569 0.4495 0.4468 0.035 Uiso 1 1 calc R U . . .
C37 C 0.8983(3) 0.8549(2) 0.14012(19) 0.0361(8) Uani 1 1 d . . . . .
H37A H 0.8135 0.8409 0.1483 0.054 Uiso 1 1 calc R U . . .
H37B H 0.9049 0.8817 0.0958 0.054 Uiso 1 1 calc R U . . .
H37C H 0.9265 0.8878 0.1777 0.054 Uiso 1 1 calc R U . . .
C38 C 1.209(2) 0.8050(7) -0.0609(5) 0.045(3) Uani 0.741(6) 1 d D . P A 1
H38A H 1.2848 0.8180 -0.0851 0.054 Uiso 0.741(6) 1 calc R U P A 1
H38B H 1.1858 0.7529 -0.0744 0.054 Uiso 0.741(6) 1 calc R U P A 1
O13 O 1.1148(4) 0.8562(3) -0.08205(19) 0.0599(12) Uani 0.741(6) 1 d D . P A 1
H13 H 1.0496 0.8446 -0.0622 0.090 Uiso 0.741(6) 1 calc R U P A 1
C38A C 1.209(7) 0.821(3) -0.0601(14) 0.045(3) Uani 0.259(6) 1 d D . P A 2
H38C H 1.1506 0.8628 -0.0680 0.054 Uiso 0.259(6) 1 calc R U P A 2
H38D H 1.2862 0.8334 -0.0837 0.054 Uiso 0.259(6) 1 calc R U P A 2
O13A O 1.1596(12) 0.7480(8) -0.0845(6) 0.0599(12) Uani 0.259(6) 1 d D . P A 2
H13C H 1.1677 0.7154 -0.0532 0.090 Uiso 0.259(6) 1 calc R U P A 2
C39 C 1.1348(3) 0.59875(19) 0.41718(19) 0.0347(8) Uani 1 1 d . . . . .
H39A H 1.1492 0.5850 0.4641 0.042 Uiso 1 1 calc R U . . .
H39B H 1.2005 0.6137 0.3885 0.042 Uiso 1 1 calc R U . . .
C40 C 0.9320(4) 0.5505(2) 0.5056(2) 0.0482(10) Uani 1 1 d . . . . .
H40A H 0.9849 0.5060 0.5064 0.072 Uiso 1 1 calc R U . . .
H40B H 0.8542 0.5380 0.5273 0.072 Uiso 1 1 calc R U . . .
H40C H 0.9706 0.5919 0.5311 0.072 Uiso 1 1 calc R U . . .
C41 C 0.4184(4) 0.5435(2) 0.1799(2) 0.0489(10) Uani 1 1 d . . . . .
H41A H 0.3397 0.5453 0.1600 0.059 Uiso 1 1 calc R U . . .
H41B H 0.4825 0.5721 0.1601 0.059 Uiso 1 1 calc R U . . .

loop_
_atom_site_aniso_label
_atom_site_aniso_U_11
_atom_site_aniso_U_22
_atom_site_aniso_U_33
_atom_site_aniso_U_23
_atom_site_aniso_U_13
_atom_site_aniso_U_12
O1 0.0222(11) 0.0223(10) 0.0240(10) 0.0013(8) 0.0039(9) 0.0007(8)
O2 0.0175(9) 0.0250(10) 0.0162(9) 0.0010(8) 0.0015(8) 0.0028(8)
O3 0.0224(10) 0.0268(11) 0.0174(9) -0.0011(8) 0.0032(8) 0.0031(8)
O4 0.0279(11) 0.0377(12) 0.0187(10) 0.0048(9) -0.0037(9) -0.0016(10)
O5 0.0214(10) 0.0261(10) 0.0221(10) 0.0004(8) 0.0018(9) -0.0002(8)
O6 0.0174(10) 0.0309(11) 0.0247(10) -0.0037(9) 0.0011(9) -0.0022(8)
O7 0.0208(10) 0.0306(11) 0.0229(10) -0.0032(9) -0.0012(9) -0.0015(9)
O8 0.0246(11) 0.0477(14) 0.0226(11) 0.0043(10) -0.0006(9) 0.0025(10)
O9 0.0703(19) 0.0464(16) 0.0324(13) -0.0046(12) 0.0066(13) 0.0155(14)
O10 0.0229(10) 0.0299(11) 0.0276(11) -0.0018(9) 0.0056(9) 0.0016(9)
O11 0.0198(10) 0.0294(11) 0.0318(12) -0.0029(9) 0.0011(9) -0.0035(9)
O12 0.0242(11) 0.0238(11) 0.0356(12) 0.0004(9) 0.0048(10) 0.0006(9)
C1 0.0178(13) 0.0227(14) 0.0230(14) 0.0002(11) -0.0013(12) -0.0010(11)
C2 0.0177(13) 0.0215(14) 0.0182(14) -0.0018(11) 0.0011(11) -0.0003(11)
C3 0.0204(14) 0.0224(14) 0.0185(13) 0.0023(11) 0.0012(11) 0.0008(12)
C4 0.0196(14) 0.0271(15) 0.0196(14) 0.0020(12) -0.0007(12) 0.0025(12)
C5 0.0157(13) 0.0253(15) 0.0219(14) 0.0005(11) 0.0024(12) 0.0024(11)
C6 0.0169(13) 0.0220(14) 0.0171(13) -0.0028(11) 0.0029(11) -0.0003(11)
C7 0.0259(15) 0.0276(15) 0.0173(13) -0.0016(12) 0.0011(12) 0.0021(12)
C8 0.0246(15) 0.0271(15) 0.0177(14) -0.0010(12) -0.0012(12) -0.0006(12)
C9 0.0282(16) 0.0374(17) 0.0198(15) 0.0067(13) 0.0022(13) 0.0003(14)
C10 0.0321(17) 0.0315(17) 0.0302(17) 0.0124(14) 0.0028(15) 0.0039(14)
C11 0.0228(15) 0.0243(15) 0.0290(16) 0.0071(12) 0.0039(13) 0.0020(12)
C12 0.0225(15) 0.0317(16) 0.0189(14) -0.0004(12) 0.0032(13) 0.0005(12)
C13 0.0209(15) 0.0253(15) 0.0180(14) -0.0005(11) -0.0006(12) 0.0001(12)
C14 0.0202(14) 0.0251(15) 0.0162(13) 0.0038(12) -0.0020(11) 0.0037(12)
C15 0.0140(13) 0.0307(16) 0.0235(15) -0.0019(12) -0.0001(12) -0.0009(12)
C16 0.0202(15) 0.0352(17) 0.0261(16) 0.0009(13) -0.0011(13) 0.0016(13)
C17 0.0234(15) 0.0312(16) 0.0221(14) 0.0000(12) 0.0001(12) 0.0009(13)
C18 0.0290(17) 0.045(2) 0.0256(16) 0.0039(15) 0.0092(14) 0.0044(14)
C19 0.0310(18) 0.047(2) 0.0295(17) 0.0058(15) 0.0109(14) 0.0094(16)
C20 0.0207(15) 0.0434(19) 0.0283(16) 0.0073(15) 0.0035(13) 0.0033(14)
C21 0.0208(15) 0.0343(17) 0.0218(14) 0.0000(13) 0.0022(12) 0.0013(13)
C22 0.0201(14) 0.0268(15) 0.0278(15) -0.0034(13) 0.0035(13) -0.0014(12)
C23 0.0195(15) 0.0272(15) 0.0305(16) 0.0011(12) 0.0023(13) -0.0004(12)
C24 0.0183(14) 0.0239(15) 0.0314(17) -0.0015(12) 0.0018(13) -0.0007(12)
C25 0.0292(16) 0.0205(14) 0.0267(16) -0.0034(12) -0.0003(13) 0.0010(12)
C26 0.0394(19) 0.0254(16) 0.0338(18) -0.0007(13) 0.0113(16) 0.0050(14)
C27 0.0297(17) 0.0279(17) 0.044(2) 0.0005(14) 0.0107(16) -0.0004(13)
C28 0.0187(15) 0.0287(17) 0.0433(19) 0.0008(14) 0.0022(14) -0.0020(12)
C29 0.0227(16) 0.0290(17) 0.052(2) -0.0059(15) 0.0031(16) 0.0000(13)
C30 0.0313(17) 0.0312(17) 0.0300(17) -0.0043(13) 0.0019(14) -0.0058(13)
C31 0.0235(15) 0.0258(15) 0.0329(17) -0.0008(13) -0.0040(14) -0.0014(13)
C32 0.0286(17) 0.0285(16) 0.0404(19) -0.0059(14) -0.0069(15) 0.0014(14)
C33 0.0244(16) 0.0317(18) 0.046(2) -0.0145(15) -0.0015(15) -0.0037(14)
C34 0.0211(15) 0.0246(15) 0.0379(17) -0.0068(13) 0.0057(14) -0.0036(12)
C35 0.0232(15) 0.0251(16) 0.0396(18) -0.0073(13) 0.0038(14) -0.0017(12)
C36 0.0318(17) 0.0216(15) 0.0332(17) 0.0039(13) 0.0079(14) 0.0005(12)
C37 0.0233(16) 0.043(2) 0.042(2) 0.0102(16) 0.0057(15) 0.0044(15)
C38 0.056(3) 0.049(8) 0.0301(19) 0.007(3) 0.0070(19) 0.021(6)
O13 0.066(3) 0.082(3) 0.0316(18) 0.0123(18) 0.0086(18) 0.033(2)
C38A 0.056(3) 0.049(8) 0.0301(19) 0.007(3) 0.0070(19) 0.021(6)
O13A 0.066(3) 0.082(3) 0.0316(18) 0.0123(18) 0.0086(18) 0.033(2)
C39 0.042(2) 0.0304(17) 0.0321(17) 0.0016(14) -0.0083(16) 0.0012(15)
C40 0.071(3) 0.040(2) 0.0336(19) -0.0033(16) 0.010(2) -0.0007(19)
C41 0.041(2) 0.047(2) 0.058(3) 0.0117(19) -0.016(2) -0.0025(18)

loop_
_atom_type_symbol
_atom_type_description
_atom_type_scat_dispersion_real
_atom_type_scat_dispersion_imag
_atom_type_scat_source
C C 0.0181 0.0091 'International Tables Vol C Tables 4.2.6.8 and 6.1.1.4'
H H 0.0000 0.0000 'International Tables Vol C Tables 4.2.6.8 and 6.1.1.4'
O O 0.0492 0.0322 'International Tables Vol C Tables 4.2.6.8 and 6.1.1.4'

loop_
_geom_angle_atom_site_label_1
_geom_angle_atom_site_label_2
_geom_angle_atom_site_label_3
_geom_angle
C11 O1 C1 124.9(2)
C2 O2 C3 111.0(2)
C7 O3 C6 116.8(2)
C8 O4 C9 107.2(2)
C11 O5 C12 109.0(2)
C14 O6 C15 117.0(2)
C18 O8 C17 113.6(2)
C19 O9 H9 109.5
C21 O10 C22 112.2(2)
C28 O11 C24 112.4(2)
C34 O12 C31 106.3(2)
O1 C1 C2 109.7(2)
O1 C1 C8 119.2(2)
C2 C1 C8 104.0(2)
O1 C1 H1 107.8
C2 C1 H1 107.8
C8 C1 H1 107.8
O2 C2 C1 110.2(2)
O2 C2 C6 110.1(2)
C1 C2 C6 110.4(2)
O2 C2 H2 108.7
C1 C2 H2 108.7
C6 C2 H2 108.7
O2 C3 C13 106.2(2)
O2 C3 C4 111.0(2)
C13 C3 C4 113.4(2)
O2 C3 H3 108.7
C13 C3 H3 108.7
C4 C3 H3 108.7
C3 C4 C5 109.4(2)
C3 C4 H4A 109.8
C5 C4 H4A 109.8
C3 C4 H4B 109.8
C5 C4 H4B 109.8
H4A C4 H4B 108.2
C6 C5 C4 109.2(2)
C6 C5 H5A 109.8
C4 C5 H5A 109.8
C6 C5 H5B 109.8
C4 C5 H5B 109.8
H5A C5 H5B 108.3
O3 C6 C5 107.4(2)
O3 C6 C2 110.8(2)
C5 C6 C2 110.4(2)
O3 C6 H6 109.4
C5 C6 H6 109.4
C2 C6 H6 109.4
O3 C7 C8 116.1(2)
O3 C7 C12 117.0(2)
C8 C7 C12 100.9(2)
O3 C7 H7 107.4
C8 C7 H7 107.4
C12 C7 H7 107.4
O4 C8 C7 103.5(2)
O4 C8 C1 115.0(2)
C7 C8 C1 112.4(2)
O4 C8 H8 108.5
C7 C8 H8 108.5
C1 C8 H8 108.5
O4 C9 C10 110.2(3)
O4 C9 C12 106.4(2)
C10 C9 C12 103.7(3)
O4 C9 H9A 112.0
C10 C9 H9A 112.0
C12 C9 H9A 112.0
C9 C10 C11 102.9(2)
C9 C10 H10A 111.2
C11 C10 H10A 111.2
C9 C10 H10B 111.2
C11 C10 H10B 111.2
H10A C10 H10B 109.1
O5 C11 O1 112.2(2)
O5 C11 C36 108.0(3)
O1 C11 C36 104.6(2)
O5 C11 C10 102.8(2)
O1 C11 C10 112.8(3)
C36 C11 C10 116.6(3)
O5 C12 C7 110.9(2)
O5 C12 C9 106.0(2)
C7 C12 C9 103.2(3)
O5 C12 H12 112.1
C7 C12 H12 112.1
C9 C12 H12 112.1
C14 C13 C3 111.9(2)
C14 C13 H13A 109.2
C3 C13 H13A 109.2
C14 C13 H13B 109.2
C3 C13 H13B 109.2
H13A C13 H13B 107.9
O7 C14 O6 124.2(3)
O7 C14 C13 124.4(3)
O6 C14 C13 111.3(2)
O6 C15 C16 107.4(2)
O6 C15 C22 106.3(2)
C16 C15 C22 112.6(2)
O6 C15 H15 110.1
C16 C15 H15 110.1
C22 C15 H15 110.1
C15 C16 C37 113.6(3)
C15 C16 C17 110.8(2)
C37 C16 C17 111.2(3)
C15 C16 H16 107.0
C37 C16 H16 107.0
C17 C16 H16 107.0
O8 C17 C21 111.8(2)
O8 C17 C16 104.4(2)
C21 C17 C16 112.5(3)
O8 C17 H17 109.3
C21 C17 H17 109.3
C16 C17 H17 109.3
O8 C18 C38A 106(3)
O8 C18 C38 104.1(9)
O8 C18 C19 109.1(3)
C38A C18 C19 122(3)
C38 C18 C19 113.9(9)
O8 C18 H18 109.9
C38 C18 H18 109.9
C19 C18 H18 109.9
O8 C18 H18A 106.2
C38A C18 H18A 106.2
C19 C18 H18A 106.2
O9 C19 C18 111.8(3)
O9 C19 C20 111.1(3)
C18 C19 C20 108.9(3)
O9 C19 H19 108.3
C18 C19 H19 108.3
C20 C19 H19 108.3
C21 C20 C19 112.5(3)
C21 C20 H20A 109.1
C19 C20 H20A 109.1
C21 C20 H20B 109.1
C19 C20 H20B 109.1
H20A C20 H20B 107.8
O10 C21 C17 108.4(2)
O10 C21 C20 110.2(3)
C17 C21 C20 112.4(3)
O10 C21 H21 108.6
C17 C21 H21 108.6
C20 C21 H21 108.6
O10 C22 C23 109.7(2)
O10 C22 C15 111.3(2)
C23 C22 C15 112.4(3)
O10 C22 H22 107.7
C23 C22 H22 107.7
C15 C22 H22 107.7
C24 C23 C22 111.4(3)
C24 C23 H23A 109.3
C22 C23 H23A 109.3
C24 C23 H23B 109.3
C22 C23 H23B 109.3
H23A C23 H23B 108.0
O11 C24 C23 105.4(2)
O11 C24 C25 109.6(2)
C23 C24 C25 117.8(3)
O11 C24 H24 107.9
C23 C24 H24 107.9
C25 C24 H24 107.9
C39 C25 C26 126.0(3)
C39 C25 C24 123.3(3)
C26 C25 C24 110.8(3)
C25 C26 C40 115.0(3)
C25 C26 C27 108.4(3)
C40 C26 C27 110.7(3)
C25 C26 H26 107.5
C40 C26 H26 107.5
C27 C26 H26 107.5
C28 C27 C26 113.7(3)
C28 C27 H27A 108.8
C26 C27 H27A 108.8
C28 C27 H27B 108.8
C26 C27 H27B 108.8
H27A C27 H27B 107.7
O11 C28 C27 110.1(3)
O11 C28 C29 106.0(3)
C27 C28 C29 114.0(3)
O11 C28 H28 108.9
C27 C28 H28 108.9
C29 C28 H28 108.9
C30 C29 C28 114.9(3)
C30 C29 H29A 108.6
C28 C29 H29A 108.6
C30 C29 H29B 108.6
C28 C29 H29B 108.6
H29A C29 H29B 107.5
C31 C30 C29 111.2(3)
C31 C30 H30A 109.4
C29 C30 H30A 109.4
C31 C30 H30B 109.4
C29 C30 H30B 109.4
H30A C30 H30B 108.0
O12 C31 C30 108.9(3)
O12 C31 C32 103.9(3)
C30 C31 C32 117.1(3)
O12 C31 H31 108.9
C30 C31 H31 108.9
C32 C31 H31 108.9
C41 C32 C33 127.2(3)
C41 C32 C31 125.6(3)
C33 C32 C31 107.2(3)
C32 C33 C34 102.7(3)
C32 C33 H33A 111.2
C34 C33 H33A 111.2
C32 C33 H33B 111.2
C34 C33 H33B 111.2
H33A C33 H33B 109.1
O12 C34 C35 111.6(3)
O12 C34 C33 104.1(3)
C35 C34 C33 112.2(3)
O12 C34 H34 109.6
C35 C34 H34 109.6
C33 C34 H34 109.6
C34 C35 C36 114.8(3)
C34 C35 H35A 108.6
C36 C35 H35A 108.6
C34 C35 H35B 108.6
C36 C35 H35B 108.6
H35A C35 H35B 107.5
C11 C36 C35 112.4(3)
C11 C36 H36A 109.1
C35 C36 H36A 109.1
C11 C36 H36B 109.1
C35 C36 H36B 109.1
H36A C36 H36B 107.9
C16 C37 H37A 109.5
C16 C37 H37B 109.5
H37A C37 H37B 109.5
C16 C37 H37C 109.5
H37A C37 H37C 109.5
H37B C37 H37C 109.5
O13 C38 C18 111.4(13)
O13 C38 H38A 109.4
C18 C38 H38A 109.4
O13 C38 H38B 109.4
C18 C38 H38B 109.4
H38A C38 H38B 108.0
C38 O13 H13 109.5
O13A C38A C18 103(2)
O13A C38A H38C 111.1
C18 C38A H38C 111.1
O13A C38A H38D 111.1
C18 C38A H38D 111.1
H38C C38A H38D 109.1
C38A O13A H13C 109.5
C25 C39 H39A 120.0
C25 C39 H39B 120.0
H39A C39 H39B 120.0
C26 C40 H40A 109.5
C26 C40 H40B 109.5
H40A C40 H40B 109.5
C26 C40 H40C 109.5
H40A C40 H40C 109.5
H40B C40 H40C 109.5
C32 C41 H41A 120.0
C32 C41 H41B 120.0
H41A C41 H41B 120.0

loop_
_geom_bond_atom_site_label_1
_geom_bond_atom_site_label_2
_geom_bond_distance
O1 C11 1.433(4)
O1 C1 1.437(4)
O2 C2 1.426(3)
O2 C3 1.437(3)
O3 C7 1.414(4)
O3 C6 1.443(3)
O4 C8 1.421(4)
O4 C9 1.448(4)
O5 C11 1.420(4)
O5 C12 1.437(4)
O6 C14 1.350(4)
O6 C15 1.460(3)
O7 C14 1.193(4)
O8 C18 1.430(4)
O8 C17 1.431(4)
O9 C19 1.427(5)
O9 H9 0.8400
O10 C21 1.421(4)
O10 C22 1.447(4)
O11 C28 1.432(4)
O11 C24 1.437(4)
O12 C34 1.436(4)
O12 C31 1.442(4)
C1 C2 1.520(4)
C1 C8 1.534(4)
C1 H1 1.0000
C2 C6 1.529(4)
C2 H2 1.0000
C3 C13 1.515(4)
C3 C4 1.522(4)
C3 H3 1.0000
C4 C5 1.535(4)
C4 H4A 0.9900
C4 H4B 0.9900
C5 C6 1.516(4)
C5 H5A 0.9900
C5 H5B 0.9900
C6 H6 1.0000
C7 C8 1.529(4)
C7 C12 1.541(4)
C7 H7 1.0000
C8 H8 1.0000
C9 C10 1.511(5)
C9 C12 1.548(4)
C9 H9A 1.0000
C10 C11 1.533(5)
C10 H10A 0.9900
C10 H10B 0.9900
C11 C36 1.520(4)
C12 H12 1.0000
C13 C14 1.514(4)
C13 H13A 0.9900
C13 H13B 0.9900
C15 C16 1.515(4)
C15 C22 1.546(4)
C15 H15 1.0000
C16 C37 1.521(5)
C16 C17 1.526(4)
C16 H16 1.0000
C17 C21 1.520(4)
C17 H17 1.0000
C18 C38A 1.51(2)
C18 C38 1.511(8)
C18 C19 1.521(5)
C18 H18 1.0000
C18 H18A 1.0000
C19 C20 1.527(5)
C19 H19 1.0000
C20 C21 1.523(4)
C20 H20A 0.9900
C20 H20B 0.9900
C21 H21 1.0000
C22 C23 1.515(4)
C22 H22 1.0000
C23 C24 1.512(4)
C23 H23A 0.9900
C23 H23B 0.9900
C24 C25 1.514(4)
C24 H24 1.0000
C25 C39 1.317(5)
C25 C26 1.512(5)
C26 C40 1.513(5)
C26 C27 1.530(5)
C26 H26 1.0000
C27 C28 1.519(5)
C27 H27A 0.9900
C27 H27B 0.9900
C28 C29 1.542(5)
C28 H28 1.0000
C29 C30 1.526(5)
C29 H29A 0.9900
C29 H29B 0.9900
C30 C31 1.509(5)
C30 H30A 0.9900
C30 H30B 0.9900
C31 C32 1.518(4)
C31 H31 1.0000
C32 C41 1.313(5)
C32 C33 1.507(5)
C33 C34 1.526(5)
C33 H33A 0.9900
C33 H33B 0.9900
C34 C35 1.516(4)
C34 H34 1.0000
C35 C36 1.527(5)
C35 H35A 0.9900
C35 H35B 0.9900
C36 H36A 0.9900
C36 H36B 0.9900
C37 H37A 0.9800
C37 H37B 0.9800
C37 H37C 0.9800
C38 O13 1.43(2)
C38 H38A 0.9900
C38 H38B 0.9900
O13 H13 0.8400
C38A O13A 1.48(3)
C38A H38C 0.9900
C38A H38D 0.9900
O13A H13C 0.8400
C39 H39A 0.9500
C39 H39B 0.9500
C40 H40A 0.9800
C40 H40B 0.9800
C40 H40C 0.9800
C41 H41A 0.9500
C41 H41B 0.9500

loop_
_geom_hbond_atom_site_label_D
_geom_hbond_atom_site_label_H
_geom_hbond_atom_site_label_A
_geom_hbond_distance_DH
_geom_hbond_distance_HA
_geom_hbond_distance_DA
_geom_hbond_angle_DHA
O9 H9 O10 0.84 2.25 2.949(3) 140.6
O13 H13 O8 0.84 2.36 2.692(4) 104.2
O13A H13C O9 0.84 2.06 2.781(11) 143.8

loop_
_geom_torsion_atom_site_label_1
_geom_torsion_atom_site_label_2
_geom_torsion_atom_site_label_3
_geom_torsion_atom_site_label_4
_geom_torsion
C11 O1 C1 C2 -111.2(3)
C11 O1 C1 C8 8.5(4)
C3 O2 C2 C1 -176.0(2)
C3 O2 C2 C6 62.0(3)
O1 C1 C2 O2 -57.9(3)
C8 C1 C2 O2 173.6(2)
O1 C1 C2 C6 64.0(3)
C8 C1 C2 C6 -64.6(3)
C2 O2 C3 C13 173.9(2)
C2 O2 C3 C4 -62.4(3)
O2 C3 C4 C5 57.8(3)
C13 C3 C4 C5 177.2(2)
C3 C4 C5 C6 -53.8(3)
C7 O3 C6 C5 -167.0(2)
C7 O3 C6 C2 -46.3(3)
C4 C5 C6 O3 175.3(2)
C4 C5 C6 C2 54.4(3)
O2 C2 C6 O3 -177.3(2)
C1 C2 C6 O3 60.8(3)
O2 C2 C6 C5 -58.5(3)
C1 C2 C6 C5 179.6(2)
C6 O3 C7 C8 39.7(3)
C6 O3 C7 C12 -79.4(3)
C9 O4 C8 C7 40.4(3)
C9 O4 C8 C1 -82.6(3)
O3 C7 C8 O4 -170.3(2)
C12 C7 C8 O4 -42.8(3)
O3 C7 C8 C1 -45.6(4)
C12 C7 C8 C1 82.0(3)
O1 C1 C8 O4 51.8(4)
C2 C1 C8 O4 174.4(2)
O1 C1 C8 C7 -66.3(3)
C2 C1 C8 C7 56.2(3)
C8 O4 C9 C10 90.7(3)
C8 O4 C9 C12 -21.1(3)
O4 C9 C10 C11 -86.6(3)
C12 C9 C10 C11 26.9(3)
C12 O5 C11 O1 -84.8(3)
C12 O5 C11 C36 160.4(2)
C12 O5 C11 C10 36.6(3)
C1 O1 C11 O5 52.2(4)
C1 O1 C11 C36 169.0(2)
C1 O1 C11 C10 -63.4(3)
C9 C10 C11 O5 -39.0(3)
C9 C10 C11 O1 82.1(3)
C9 C10 C11 C36 -156.9(3)
C11 O5 C12 C7 91.9(3)
C11 O5 C12 C9 -19.5(3)
O3 C7 C12 O5 42.7(3)
C8 C7 C12 O5 -84.2(3)
O3 C7 C12 C9 155.9(2)
C8 C7 C12 C9 28.9(3)
O4 C9 C12 O5 110.2(3)
C10 C9 C12 O5 -6.1(3)
O4 C9 C12 C7 -6.5(3)
C10 C9 C12 C7 -122.7(3)
O2 C3 C13 C14 -75.8(3)
C4 C3 C13 C14 162.1(2)
C15 O6 C14 O7 -6.4(4)
C15 O6 C14 C13 171.6(2)
C3 C13 C14 O7 -22.9(4)
C3 C13 C14 O6 159.2(2)
C14 O6 C15 C16 -99.4(3)
C14 O6 C15 C22 139.8(2)
O6 C15 C16 C37 63.5(3)
C22 C15 C16 C37 -179.8(3)
O6 C15 C16 C17 -170.6(2)
C22 C15 C16 C17 -53.8(3)
C18 O8 C17 C21 -57.4(4)
C18 O8 C17 C16 -179.3(3)
C15 C16 C17 O8 139.8(3)
C37 C16 C17 O8 -92.9(3)
C15 C16 C17 C21 18.4(4)
C37 C16 C17 C21 145.7(3)
C17 O8 C18 C38A -162(2)
C17 O8 C18 C38 -173.6(6)
C17 O8 C18 C19 64.4(4)
O8 C18 C19 O9 63.3(3)
C38A C18 C19 O9 -60.8(19)
C38 C18 C19 O9 -52.5(8)
O8 C18 C19 C20 -59.8(4)
C38A C18 C19 C20 176.1(19)
C38 C18 C19 C20 -175.6(7)
O9 C19 C20 C21 -71.6(4)
C18 C19 C20 C21 51.9(4)
C22 O10 C21 C17 -72.6(3)
C22 O10 C21 C20 164.1(2)
O8 C17 C21 O10 -75.3(3)
C16 C17 C21 O10 41.9(3)
O8 C17 C21 C20 46.7(4)
C16 C17 C21 C20 163.8(3)
C19 C20 C21 O10 75.3(3)
C19 C20 C21 C17 -45.7(4)
C21 O10 C22 C23 -89.5(3)
C21 O10 C22 C15 35.5(3)
O6 C15 C22 O10 144.9(2)
C16 C15 C22 O10 27.5(3)
O6 C15 C22 C23 -91.6(3)
C16 C15 C22 C23 151.0(3)
O10 C22 C23 C24 -169.6(2)
C15 C22 C23 C24 66.0(3)
C28 O11 C24 C23 -169.2(2)
C28 O11 C24 C25 63.1(3)
C22 C23 C24 O11 61.8(3)
C22 C23 C24 C25 -175.6(3)
O11 C24 C25 C39 118.7(3)
C23 C24 C25 C39 -1.7(5)
O11 C24 C25 C26 -60.5(3)
C23 C24 C25 C26 179.1(3)
C39 C25 C26 C40 -1.5(5)
C24 C25 C26 C40 177.8(3)
C39 C25 C26 C27 -125.9(4)
C24 C25 C26 C27 53.3(3)
C25 C26 C27 C28 -50.1(4)
C40 C26 C27 C28 -177.0(3)
C24 O11 C28 C27 -58.3(3)
C24 O11 C28 C29 177.9(3)
C26 C27 C28 O11 52.3(4)
C26 C27 C28 C29 171.2(3)
O11 C28 C29 C30 -110.0(3)
C27 C28 C29 C30 128.7(3)
C28 C29 C30 C31 -69.0(4)
C34 O12 C31 C30 -160.0(2)
C34 O12 C31 C32 -34.5(3)
C29 C30 C31 O12 -55.6(3)
C29 C30 C31 C32 -173.0(3)
O12 C31 C32 C41 -165.4(4)
C30 C31 C32 C41 -45.2(5)
O12 C31 C32 C33 14.4(3)
C30 C31 C32 C33 134.5(3)
C41 C32 C33 C34 -170.8(4)
C31 C32 C33 C34 9.4(3)
C31 O12 C34 C35 -80.0(3)
C31 O12 C34 C33 41.2(3)
C32 C33 C34 O12 -30.2(3)
C32 C33 C34 C35 90.6(3)
O12 C34 C35 C36 -58.7(4)
C33 C34 C35 C36 -175.1(3)
O5 C11 C36 C35 44.9(3)
O1 C11 C36 C35 -74.8(3)
C10 C11 C36 C35 159.9(3)
C34 C35 C36 C11 159.1(3)
O8 C18 C38 O13 54.9(9)
C19 C18 C38 O13 173.6(6)
O8 C18 C38A O13A -63(5)
C19 C18 C38A O13A 63(5)
